data_7119264
loop_
_publ_author_name
'Seidenkranz, Daniel T.'
'McGrath, Jacqueline M.'
'Zakharov, Lev N.'
'Pluth, Michael D.'

_publ_section_title
;
 Supramolecular bidentate phosphine ligand scaffolds from deconstructed
 Hamilton receptors.
;
_journal_issue 3
_journal_name_full 'Chemical communications (Cambridge, England)'
_journal_page_first 561
_journal_page_last 564
_journal_paper_doi 10.1039/c6cc09198a
_journal_volume 53
_journal_year 2017
_chemical_formula_sum 'C34 H38 N3 O3 P'
_chemical_formula_weight 567.64
_space_group_crystal_system monoclinic
_space_group_IT_number 4
_space_group_name_Hall 'P 2yb'
_space_group_name_H-M_alt 'P 1 21 1'
_symmetry_space_group_name_Hall 'P 2yb'
_symmetry_space_group_name_H-M 'P 1 21 1'
_atom_sites_solution_hydrogens mixed
_audit_creation_method SHELXL-2014/7
_audit_update_record
;
2016-06-29 deposited with the CCDC.
2016-12-08 downloaded from the CCDC.
;
_cell_angle_alpha 90
_cell_angle_beta 91.365(2)
_cell_angle_gamma 90
_cell_formula_units_Z 2
_cell_length_a 8.8728(3)
_cell_length_b 9.3584(4)
_cell_length_c 18.8092(6)
_cell_measurement_reflns_used 5023
_cell_measurement_temperature 173(2)
_cell_measurement_theta_max 69.21
_cell_measurement_theta_min 4.70
_cell_volume 1561.38(10)
_computing_cell_refinement 'Bruker SAINT'
_computing_data_collection 'Bruker APEX2'
_computing_data_reduction 'Bruker SAINT'
_computing_molecular_graphics 'Bruker SHEXLTL'
_computing_publication_material 'Bruker SHEXLTL'
_computing_structure_refinement 'SHELXL-2014/7 (Sheldrick, 2014)'
_computing_structure_solution 'SHELXS-97 (Sheldrick 2008)'
_diffrn_ambient_temperature 173(2)
_diffrn_measured_fraction_theta_full 0.987
_diffrn_measured_fraction_theta_max 0.966
_diffrn_measurement_device_type 'Bruker APEX-II CCD'
_diffrn_measurement_method '\f and \w scans'
_diffrn_radiation_type CuK\a
_diffrn_radiation_wavelength 1.54178
_diffrn_reflns_av_R_equivalents 0.0378
_diffrn_reflns_av_unetI/netI 0.0490
_diffrn_reflns_Laue_measured_fraction_full 0.987
_diffrn_reflns_Laue_measured_fraction_max 0.966
_diffrn_reflns_limit_h_max 10
_diffrn_reflns_limit_h_min -10
_diffrn_reflns_limit_k_max 9
_diffrn_reflns_limit_k_min -11
_diffrn_reflns_limit_l_max 20
_diffrn_reflns_limit_l_min -22
_diffrn_reflns_number 10353
_diffrn_reflns_point_group_measured_fraction_full 0.835
_diffrn_reflns_point_group_measured_fraction_max 0.814
_diffrn_reflns_theta_full 67.679
_diffrn_reflns_theta_max 69.469
_diffrn_reflns_theta_min 2.350
_diffrn_source 'Incoatec I\mS'
_exptl_absorpt_coefficient_mu 1.075
_exptl_absorpt_correction_T_max 0.7532
_exptl_absorpt_correction_T_min 0.6764
_exptl_absorpt_correction_type multi-scan
_exptl_absorpt_process_details SADABS
_exptl_crystal_colour colorless
_exptl_crystal_density_diffrn 1.207
_exptl_crystal_description prizm
_exptl_crystal_F_000 604
_exptl_crystal_size_max 0.170
_exptl_crystal_size_mid 0.140
_exptl_crystal_size_min 0.110
_refine_diff_density_max 0.464
_refine_diff_density_min -0.222
_refine_diff_density_rms 0.043
_refine_ls_abs_structure_details
;
 Flack x determined using 1471 quotients [(I+)-(I-)]/[(I+)+(I-)]
 (Parsons, Flack and Wagner, Acta Cryst. B69 (2013) 249-259).
;
_refine_ls_abs_structure_Flack 0.042(16)
_refine_ls_extinction_method none
_refine_ls_goodness_of_fit_ref 1.079
_refine_ls_hydrogen_treatment mixed
_refine_ls_matrix_type full
_refine_ls_number_parameters 490
_refine_ls_number_reflns 4779
_refine_ls_number_restraints 1
_refine_ls_restrained_S_all 1.079
_refine_ls_R_factor_all 0.0427
_refine_ls_R_factor_gt 0.0389
_refine_ls_shift/su_max 0.000
_refine_ls_shift/su_mean 0.000
_refine_ls_structure_factor_coef Fsqd
_refine_ls_weighting_details 'w=1/[\s^2^(Fo^2^)+(0.0543P)^2^+0.0922P] where P=(Fo^2^+2Fc^2^)/3'
_refine_ls_weighting_scheme calc
_refine_ls_wR_factor_gt 0.0985
_refine_ls_wR_factor_ref 0.1014
_reflns_Friedel_coverage 0.580
_reflns_Friedel_fraction_full 0.661
_reflns_Friedel_fraction_max 0.640
_reflns_number_gt 4406
_reflns_number_total 4779
_reflns_threshold_expression 'I > 2\s(I)'
_cod_data_source_file c6cc09198a2.cif
_cod_data_source_block cu_mplu29_0m
_cod_database_code 7119264
_shelx_shelxl_version_number 2014/7
_shelx_space_group_comment
;
The symmetry employed for this shelxl refinement is uniquely defined
by the following loop, which should always be used as a source of
symmetry information in preference to the above space-group names.
They are only intended as comments.
;
_shelx_estimated_absorpt_t_min 0.838
_shelx_estimated_absorpt_t_max 0.891

loop_
_space_group_symop_operation_xyz
'x, y, z'
'-x, y+1/2, -z'

loop_
_atom_site_label
_atom_site_type_symbol
_atom_site_fract_x
_atom_site_fract_y
_atom_site_fract_z
_atom_site_U_iso_or_equiv
_atom_site_adp_type
_atom_site_occupancy
_atom_site_site_symmetry_order
_atom_site_calc_flag
_atom_site_refinement_flags_posn
_atom_site_refinement_flags_adp
P1 P 0.47075(9) 0.42711(10) 0.94981(4) 0.0299(2) Uani 1 1 d . .
O1 O 0.0644(2) -0.1101(3) 0.79144(13) 0.0386(6) Uani 1 1 d . .
O2 O 0.4652(3) -0.6298(3) 0.52078(13) 0.0363(6) Uani 1 1 d . .
O3 O 0.5355(3) 0.0575(3) 0.69133(13) 0.0418(6) Uani 1 1 d . .
N1 N 0.3559(3) -0.2744(3) 0.64186(13) 0.0249(5) Uani 1 1 d . .
N2 N 0.2870(3) -0.1335(3) 0.73380(14) 0.0294(6) Uani 1 1 d . .
N3 N 0.4535(3) -0.3941(3) 0.54863(14) 0.0283(6) Uani 1 1 d . .
C1 C 0.3508(3) -0.3967(4) 0.60474(15) 0.0244(6) Uani 1 1 d . .
C2 C 0.2565(4) -0.5098(4) 0.62027(17) 0.0319(7) Uani 1 1 d . .
C3 C 0.1623(4) -0.4914(4) 0.67776(18) 0.0339(8) Uani 1 1 d . .
C4 C 0.1642(3) -0.3671(4) 0.71690(18) 0.0319(7) Uani 1 1 d . .
C5 C 0.2645(3) -0.2613(4) 0.69705(16) 0.0253(7) Uani 1 1 d . .
C6 C 0.1922(3) -0.0689(4) 0.78056(15) 0.0286(6) Uani 1 1 d . .
C7 C 0.2598(3) 0.0560(4) 0.81798(15) 0.0273(7) Uani 1 1 d . .
C8 C 0.4056(4) 0.0481(4) 0.84810(17) 0.0309(7) Uani 1 1 d . .
C9 C 0.4631(4) 0.1623(4) 0.88650(16) 0.0311(7) Uani 1 1 d . .
C10 C 0.3799(3) 0.2881(4) 0.89441(15) 0.0267(7) Uani 1 1 d . .
C11 C 0.2369(4) 0.2956(4) 0.86380(17) 0.0310(7) Uani 1 1 d . .
C12 C 0.1767(3) 0.1805(4) 0.82656(17) 0.0311(7) Uani 1 1 d . .
C13 C 0.3097(3) 0.5439(4) 0.96865(16) 0.0295(7) Uani 1 1 d . .
C14 C 0.2838(4) 0.6762(5) 0.93851(19) 0.0376(8) Uani 1 1 d . .
C15 C 0.1676(4) 0.7624(5) 0.9622(2) 0.0441(9) Uani 1 1 d . .
C16 C 0.0781(4) 0.7152(5) 1.0164(2) 0.0473(10) Uani 1 1 d . .
C17 C 0.1029(4) 0.5836(5) 1.0472(2) 0.0477(11) Uani 1 1 d . .
C18 C 0.2190(4) 0.4977(5) 1.0232(2) 0.0399(9) Uani 1 1 d . .
C19 C 0.5781(3) 0.5256(4) 0.88378(17) 0.0308(7) Uani 1 1 d . .
C20 C 0.5343(4) 0.5443(5) 0.81331(18) 0.0384(8) Uani 1 1 d . .
C21 C 0.6248(4) 0.6170(6) 0.7666(2) 0.0471(10) Uani 1 1 d . .
C22 C 0.7622(4) 0.6715(5) 0.7900(2) 0.0482(10) Uani 1 1 d . .
C23 C 0.8072(4) 0.6534(6) 0.8600(2) 0.0535(12) Uani 1 1 d . .
C24 C 0.7178(4) 0.5806(5) 0.9068(2) 0.0438(10) Uani 1 1 d . .
C25 C 0.5112(3) -0.5075(4) 0.51317(16) 0.0257(6) Uani 1 1 d . .
C26 C 0.6381(4) -0.4717(4) 0.46393(16) 0.0273(7) Uani 1 1 d . .
C27 C 0.7976(4) -0.4772(4) 0.49964(19) 0.0345(8) Uani 1 1 d . .
C28 C 0.8260(5) -0.6223(6) 0.5335(3) 0.0511(11) Uani 1 1 d . .
C29 C 0.9095(5) -0.4524(6) 0.4408(3) 0.0516(11) Uani 1 1 d . .
C30 C 0.8184(5) -0.3593(5) 0.5554(2) 0.0456(10) Uani 1 1 d . .
C31 C 0.6763(5) 0.0057(7) 0.6685(3) 0.0669(14) Uani 1 1 d . .
H31A H 0.6824 0.0130 0.6161 0.080 Uiso 1 1 calc R U
H31B H 0.6893 -0.0958 0.6823 0.080 Uiso 1 1 calc R U
C32 C 0.7940(5) 0.0947(7) 0.7034(3) 0.0769(17) Uani 1 1 d . .
H32A H 0.8706 0.1230 0.6687 0.092 Uiso 1 1 calc R U
H32B H 0.8447 0.0410 0.7425 0.092 Uiso 1 1 calc R U
C33 C 0.7171(4) 0.2234(6) 0.7318(2) 0.0537(11) Uani 1 1 d . .
H33A H 0.7633 0.3124 0.7140 0.064 Uiso 1 1 calc R U
H33B H 0.7205 0.2243 0.7844 0.064 Uiso 1 1 calc R U
C34 C 0.5562(4) 0.2059(5) 0.7030(2) 0.0428(9) Uani 1 1 d . .
H34A H 0.4832 0.2418 0.7377 0.051 Uiso 1 1 calc R U
H34B H 0.5418 0.2595 0.6579 0.051 Uiso 1 1 calc R U
H2 H 0.255(3) -0.603(4) 0.5887(17) 0.026(9) Uiso 1 1 d . .
H2N H 0.363(4) -0.094(5) 0.7225(18) 0.032(10) Uiso 1 1 d . .
H3 H 0.097(4) -0.571(6) 0.6932(18) 0.039(10) Uiso 1 1 d . .
H3N H 0.475(4) -0.312(5) 0.5372(18) 0.022(9) Uiso 1 1 d . .
H4 H 0.091(5) -0.342(6) 0.754(2) 0.055(12) Uiso 1 1 d . .
H8 H 0.458(4) -0.040(6) 0.842(2) 0.050(12) Uiso 1 1 d . .
H9 H 0.567(4) 0.148(5) 0.9084(19) 0.038(10) Uiso 1 1 d . .
H11 H 0.176(4) 0.385(5) 0.8635(17) 0.032(9) Uiso 1 1 d . .
H12 H 0.082(4) 0.189(4) 0.8038(17) 0.020(8) Uiso 1 1 d . .
H14 H 0.348(4) 0.702(5) 0.900(2) 0.036(10) Uiso 1 1 d . .
H15 H 0.143(4) 0.862(6) 0.941(2) 0.047(12) Uiso 1 1 d . .
H16 H -0.005(4) 0.786(5) 1.033(2) 0.051(12) Uiso 1 1 d . .
H17 H 0.046(5) 0.561(6) 1.088(2) 0.064(14) Uiso 1 1 d . .
H18 H 0.243(4) 0.408(6) 1.047(2) 0.043(11) Uiso 1 1 d . .
H20 H 0.435(5) 0.520(6) 0.797(2) 0.066(14) Uiso 1 1 d . .
H21 H 0.588(5) 0.632(6) 0.716(2) 0.055(13) Uiso 1 1 d . .
H22 H 0.819(5) 0.716(6) 0.760(2) 0.054(12) Uiso 1 1 d . .
H23 H 0.899(5) 0.669(5) 0.875(2) 0.052(13) Uiso 1 1 d . .
H24 H 0.746(5) 0.582(5) 0.953(2) 0.052(13) Uiso 1 1 d . .
H26A H 0.626(4) -0.391(5) 0.4472(19) 0.032(10) Uiso 1 1 d . .
H26B H 0.632(4) -0.547(5) 0.427(2) 0.038(10) Uiso 1 1 d . .
H28A H 0.752(5) -0.649(6) 0.574(2) 0.058(13) Uiso 1 1 d . .
H28B H 0.811(5) -0.688(7) 0.504(3) 0.061(16) Uiso 1 1 d . .
H28C H 0.937(5) -0.631(6) 0.550(2) 0.063(13) Uiso 1 1 d . .
H29A H 0.896(5) -0.353(7) 0.415(3) 0.068(15) Uiso 1 1 d . .
H29B H 0.902(5) -0.518(7) 0.401(3) 0.075(16) Uiso 1 1 d . .
H29C H 1.002(5) -0.451(6) 0.456(2) 0.054(13) Uiso 1 1 d . .
H30A H 0.912(5) -0.364(6) 0.574(2) 0.057(13) Uiso 1 1 d . .
H30B H 0.797(5) -0.261(7) 0.532(3) 0.076(17) Uiso 1 1 d . .
H30C H 0.759(5) -0.378(5) 0.596(2) 0.046(11) Uiso 1 1 d . .

loop_
_atom_site_aniso_label
_atom_site_aniso_U_11
_atom_site_aniso_U_22
_atom_site_aniso_U_33
_atom_site_aniso_U_23
_atom_site_aniso_U_13
_atom_site_aniso_U_12
P1 0.0313(4) 0.0311(5) 0.0271(4) -0.0031(4) -0.0013(3) -0.0010(4)
O1 0.0290(11) 0.0347(16) 0.0524(14) -0.0117(11) 0.0121(9) -0.0072(10)
O2 0.0446(13) 0.0190(13) 0.0461(14) -0.0034(10) 0.0138(10) -0.0020(11)
O3 0.0394(12) 0.0441(17) 0.0423(13) -0.0020(12) 0.0068(10) -0.0079(12)
N1 0.0274(11) 0.0217(15) 0.0257(12) -0.0003(11) 0.0029(9) -0.0008(11)
N2 0.0299(13) 0.0253(16) 0.0335(14) -0.0056(12) 0.0085(11) -0.0086(12)
N3 0.0350(14) 0.0176(16) 0.0327(14) 0.0008(12) 0.0084(11) -0.0019(12)
C1 0.0259(14) 0.0198(17) 0.0275(15) 0.0012(12) -0.0008(11) 0.0020(12)
C2 0.0327(16) 0.0255(18) 0.0377(18) -0.0037(15) 0.0041(13) -0.0037(14)
C3 0.0306(16) 0.028(2) 0.0429(18) 0.0039(15) 0.0047(13) -0.0087(15)
C4 0.0286(15) 0.031(2) 0.0366(17) -0.0001(15) 0.0078(13) -0.0018(14)
C5 0.0249(13) 0.0243(18) 0.0267(15) 0.0003(12) -0.0014(11) -0.0018(12)
C6 0.0310(14) 0.0277(18) 0.0273(14) 0.0020(15) 0.0049(11) 0.0018(15)
C7 0.0305(15) 0.0303(19) 0.0216(14) -0.0025(13) 0.0087(11) -0.0052(14)
C8 0.0339(16) 0.030(2) 0.0293(16) 0.0008(14) 0.0040(12) 0.0026(15)
C9 0.0325(16) 0.037(2) 0.0241(15) 0.0033(14) -0.0016(12) 0.0039(14)
C10 0.0314(15) 0.0259(18) 0.0232(14) -0.0014(13) 0.0049(11) -0.0041(14)
C11 0.0302(15) 0.030(2) 0.0330(16) -0.0038(14) 0.0042(12) 0.0009(14)
C12 0.0263(15) 0.033(2) 0.0336(17) -0.0025(14) 0.0024(12) -0.0028(14)
C13 0.0303(15) 0.032(2) 0.0266(15) -0.0075(14) -0.0004(12) -0.0047(14)
C14 0.0373(17) 0.042(2) 0.0340(17) -0.0027(15) 0.0046(14) -0.0020(16)
C15 0.0418(19) 0.044(3) 0.047(2) -0.0048(18) 0.0024(15) 0.0049(18)
C16 0.0386(18) 0.051(3) 0.052(2) -0.014(2) 0.0073(16) 0.0058(19)
C17 0.0393(19) 0.057(3) 0.047(2) -0.010(2) 0.0158(17) -0.0087(19)
C18 0.0434(19) 0.035(2) 0.041(2) -0.0067(17) 0.0066(16) -0.0107(17)
C19 0.0289(15) 0.030(2) 0.0335(16) -0.0039(14) 0.0023(12) 0.0004(14)
C20 0.0266(16) 0.049(3) 0.0390(18) 0.0032(17) -0.0025(13) -0.0011(16)
C21 0.0382(19) 0.059(3) 0.044(2) 0.009(2) 0.0033(16) -0.0012(19)
C22 0.0333(18) 0.056(3) 0.055(2) 0.008(2) 0.0088(16) -0.0073(18)
C23 0.0326(19) 0.070(4) 0.058(3) -0.005(2) 0.0018(17) -0.021(2)
C24 0.0392(19) 0.052(3) 0.040(2) -0.0063(18) -0.0044(15) -0.0107(18)
C25 0.0304(15) 0.0175(16) 0.0293(16) -0.0002(12) -0.0006(12) 0.0029(13)
C26 0.0361(16) 0.0170(18) 0.0291(16) 0.0029(14) 0.0053(12) 0.0010(14)
C27 0.0319(16) 0.028(2) 0.0438(19) -0.0022(15) 0.0054(14) 0.0010(14)
C28 0.039(2) 0.039(3) 0.075(3) 0.008(2) -0.0095(19) 0.0042(18)
C29 0.036(2) 0.054(3) 0.066(3) -0.008(2) 0.0139(19) -0.008(2)
C30 0.040(2) 0.049(3) 0.048(2) -0.012(2) -0.0071(17) -0.0022(19)
C31 0.053(2) 0.064(4) 0.084(3) -0.018(3) 0.008(2) 0.005(2)
C32 0.046(2) 0.080(5) 0.104(4) -0.019(3) -0.007(2) 0.007(3)
C33 0.047(2) 0.057(3) 0.058(2) -0.010(2) 0.0025(18) -0.015(2)
C34 0.0450(19) 0.040(2) 0.044(2) 0.0035(18) 0.0061(16) -0.0023(18)

loop_
_atom_type_symbol
_atom_type_description
_atom_type_scat_dispersion_real
_atom_type_scat_dispersion_imag
_atom_type_scat_source
C C 0.0181 0.0091 'International Tables Vol C Tables 4.2.6.8 and 6.1.1.4'
H H 0.0000 0.0000 'International Tables Vol C Tables 4.2.6.8 and 6.1.1.4'
N N 0.0311 0.0180 'International Tables Vol C Tables 4.2.6.8 and 6.1.1.4'
O O 0.0492 0.0322 'International Tables Vol C Tables 4.2.6.8 and 6.1.1.4'
P P 0.2955 0.4335 'International Tables Vol C Tables 4.2.6.8 and 6.1.1.4'

loop_
_geom_angle_atom_site_label_1
_geom_angle_atom_site_label_2
_geom_angle_atom_site_label_3
_geom_angle
C19 P1 C10 101.52(14)
C19 P1 C13 104.50(16)
C10 P1 C13 101.38(14)
C34 O3 C31 105.7(3)
C5 N1 C1 118.0(3)
C6 N2 C5 127.8(3)
C6 N2 H2N 120(3)
C5 N2 H2N 112(3)
C25 N3 C1 127.6(3)
C25 N3 H3N 121(2)
C1 N3 H3N 112(2)
N1 C1 C2 123.8(3)
N1 C1 N3 111.1(3)
C2 C1 N3 125.1(3)
C1 C2 C3 116.5(3)
C1 C2 H2 120.7(18)
C3 C2 H2 122.8(18)
C4 C3 C2 121.3(3)
C4 C3 H3 118(2)
C2 C3 H3 120(2)
C3 C4 C5 117.3(3)
C3 C4 H4 125(3)
C5 C4 H4 117(3)
N1 C5 C4 123.2(3)
N1 C5 N2 112.4(3)
C4 C5 N2 124.3(3)
O1 C6 N2 123.7(3)
O1 C6 C7 122.4(3)
N2 C6 C7 113.9(3)
C12 C7 C8 119.0(3)
C12 C7 C6 120.4(3)
C8 C7 C6 120.5(3)
C9 C8 C7 119.7(3)
C9 C8 H8 124(3)
C7 C8 H8 117(3)
C8 C9 C10 121.2(3)
C8 C9 H9 115(3)
C10 C9 H9 123(3)
C11 C10 C9 118.7(3)
C11 C10 P1 125.8(3)
C9 C10 P1 115.5(2)
C10 C11 C12 120.7(3)
C10 C11 H11 123(2)
C12 C11 H11 116(2)
C7 C12 C11 120.8(3)
C7 C12 H12 119(2)
C11 C12 H12 120(2)
C14 C13 C18 119.3(3)
C14 C13 P1 125.2(2)
C18 C13 P1 115.1(3)
C13 C14 C15 120.5(3)
C13 C14 H14 116(3)
C15 C14 H14 124(3)
C16 C15 C14 119.7(4)
C16 C15 H15 117(2)
C14 C15 H15 123(2)
C17 C16 C15 120.6(4)
C17 C16 H16 123(3)
C15 C16 H16 116(3)
C16 C17 C18 119.5(4)
C16 C17 H17 117(3)
C18 C17 H17 123(3)
C13 C18 C17 120.5(4)
C13 C18 H18 119(2)
C17 C18 H18 120(2)
C20 C19 C24 118.4(3)
C20 C19 P1 125.1(3)
C24 C19 P1 116.5(3)
C19 C20 C21 121.1(3)
C19 C20 H20 121(3)
C21 C20 H20 117(3)
C22 C21 C20 120.0(4)
C22 C21 H21 121(3)
C20 C21 H21 119(3)
C23 C22 C21 119.5(4)
C23 C22 H22 121(3)
C21 C22 H22 119(3)
C24 C23 C22 120.8(4)
C24 C23 H23 115(3)
C22 C23 H23 123(3)
C23 C24 C19 120.2(4)
C23 C24 H24 117(3)
C19 C24 H24 122(3)
O2 C25 N3 122.8(3)
O2 C25 C26 122.2(3)
N3 C25 C26 114.9(3)
C25 C26 C27 114.3(3)
C25 C26 H26A 110(2)
C27 C26 H26A 108(3)
C25 C26 H26B 104(2)
C27 C26 H26B 108(2)
H26A C26 H26B 112(3)
C28 C27 C29 109.7(4)
C28 C27 C30 109.9(4)
C29 C27 C30 108.6(4)
C28 C27 C26 110.6(3)
C29 C27 C26 106.5(3)
C30 C27 C26 111.5(3)
C27 C28 H28A 114(3)
C27 C28 H28B 111(4)
H28A C28 H28B 103(4)
C27 C28 H28C 110(3)
H28A C28 H28C 112(4)
H28B C28 H28C 106(4)
C27 C29 H29A 114(3)
C27 C29 H29B 115(3)
H29A C29 H29B 101(4)
C27 C29 H29C 113(3)
H29A C29 H29C 104(4)
H29B C29 H29C 109(4)
C27 C30 H30A 109(3)
C27 C30 H30B 109(3)
H30A C30 H30B 112(4)
C27 C30 H30C 111(3)
H30A C30 H30C 101(4)
H30B C30 H30C 114(4)
O3 C31 C32 106.9(4)
O3 C31 H31A 110.3
C32 C31 H31A 110.3
O3 C31 H31B 110.3
C32 C31 H31B 110.3
H31A C31 H31B 108.6
C31 C32 C33 106.9(4)
C31 C32 H32A 110.3
C33 C32 H32A 110.3
C31 C32 H32B 110.3
C33 C32 H32B 110.3
H32A C32 H32B 108.6
C32 C33 C34 102.6(4)
C32 C33 H33A 111.2
C34 C33 H33A 111.2
C32 C33 H33B 111.2
C34 C33 H33B 111.2
H33A C33 H33B 109.2
O3 C34 C33 106.1(3)
O3 C34 H34A 110.5
C33 C34 H34A 110.5
O3 C34 H34B 110.5
C33 C34 H34B 110.5
H34A C34 H34B 108.7

loop_
_geom_bond_atom_site_label_1
_geom_bond_atom_site_label_2
_geom_bond_distance
P1 C19 1.832(3)
P1 C10 1.841(3)
P1 C13 1.840(3)
O1 C6 1.220(4)
O2 C25 1.224(4)
O3 C34 1.417(5)
O3 C31 1.416(5)
N1 C5 1.338(4)
N1 C1 1.341(4)
N2 C6 1.372(4)
N2 C5 1.393(4)
N2 H2N 0.80(4)
N3 C25 1.360(4)
N3 C1 1.411(4)
N3 H3N 0.83(4)
C1 C2 1.384(5)
C2 C3 1.393(5)
C2 H2 1.05(4)
C3 C4 1.377(5)
C3 H3 0.99(5)
C4 C5 1.388(5)
C4 H4 0.99(4)
C6 C7 1.484(5)
C7 C12 1.390(5)
C7 C8 1.402(5)
C8 C9 1.381(5)
C8 H8 0.95(5)
C9 C10 1.399(5)
C9 H9 1.01(4)
C10 C11 1.383(5)
C11 C12 1.385(5)
C11 H11 0.99(4)
C12 H12 0.94(3)
C13 C14 1.380(5)
C13 C18 1.389(5)
C14 C15 1.390(5)
C14 H14 0.96(4)
C15 C16 1.380(6)
C15 H15 1.03(5)
C16 C17 1.377(7)
C16 H16 1.05(4)
C17 C18 1.391(6)
C17 H17 0.94(4)
C18 H18 0.98(5)
C19 C20 1.383(5)
C19 C24 1.401(5)
C20 C21 1.383(5)
C20 H20 0.95(5)
C21 C22 1.383(6)
C21 H21 1.01(5)
C22 C23 1.377(6)
C22 H22 0.87(5)
C23 C24 1.379(6)
C23 H23 0.87(4)
C24 H24 0.91(4)
C25 C26 1.513(4)
C26 C27 1.552(5)
C26 H26A 0.82(5)
C26 H26B 1.00(4)
C27 C28 1.519(6)
C27 C29 1.523(5)
C27 C30 1.531(5)
C28 H28A 1.05(5)
C28 H28B 0.84(6)
C28 H28C 1.03(5)
C29 H29A 1.06(6)
C29 H29B 0.97(6)
C29 H29C 0.86(5)
C30 H30A 0.90(5)
C30 H30B 1.04(6)
C30 H30C 0.95(4)
C31 C32 1.477(7)
C31 H31A 0.9900
C31 H31B 0.9900
C32 C33 1.490(7)
C32 H32A 0.9900
C32 H32B 0.9900
C33 C34 1.524(5)
C33 H33A 0.9900
C33 H33B 0.9900
C34 H34A 0.9900
C34 H34B 0.9900

loop_
_geom_hbond_atom_site_label_D
_geom_hbond_atom_site_label_H
_geom_hbond_atom_site_label_A
_geom_hbond_distance_DH
_geom_hbond_distance_HA
_geom_hbond_distance_DA
_geom_hbond_angle_DHA
_geom_hbond_site_symmetry_A
C32 H32B O1 0.99 2.56 3.462(6) 151.1 1_655
C2 H2 O2 1.05(4) 2.30(3) 2.891(4) 114(2) .
N2 H2N O3 0.80(4) 2.18(4) 2.963(4) 167(4) .
N3 H3N O2 0.83(4) 2.09(4) 2.896(4) 163(3) 2_656
C4 H4 O1 0.99(4) 2.30(5) 2.931(4) 121(4) .
C26 H26A O2 0.82(5) 2.65(5) 3.343(4) 143(3) 2_656
C26 H26B N1 1.00(4) 2.49(5) 3.463(4) 165(3) 2_646

loop_
_geom_torsion_atom_site_label_1
_geom_torsion_atom_site_label_2
_geom_torsion_atom_site_label_3
_geom_torsion_atom_site_label_4
_geom_torsion
C5 N1 C1 C2 0.0(5)
C5 N1 C1 N3 -179.9(3)
C25 N3 C1 N1 159.8(3)
C25 N3 C1 C2 -20.1(5)
N1 C1 C2 C3 0.5(5)
N3 C1 C2 C3 -179.6(3)
C1 C2 C3 C4 -0.2(5)
C2 C3 C4 C5 -0.5(5)
C1 N1 C5 C4 -0.7(5)
C1 N1 C5 N2 176.3(3)
C3 C4 C5 N1 1.0(5)
C3 C4 C5 N2 -175.7(3)
C6 N2 C5 N1 162.5(3)
C6 N2 C5 C4 -20.5(5)
C5 N2 C6 O1 -7.4(5)
C5 N2 C6 C7 171.9(3)
O1 C6 C7 C12 -44.0(5)
N2 C6 C7 C12 136.7(3)
O1 C6 C7 C8 133.0(3)
N2 C6 C7 C8 -46.3(4)
C12 C7 C8 C9 1.0(5)
C6 C7 C8 C9 -176.0(3)
C7 C8 C9 C10 -1.8(5)
C8 C9 C10 C11 1.0(5)
C8 C9 C10 P1 177.9(2)
C19 P1 C10 C11 -94.5(3)
C13 P1 C10 C11 13.1(3)
C19 P1 C10 C9 88.8(3)
C13 P1 C10 C9 -163.7(2)
C9 C10 C11 C12 0.5(5)
P1 C10 C11 C12 -176.1(2)
C8 C7 C12 C11 0.4(5)
C6 C7 C12 C11 177.5(3)
C10 C11 C12 C7 -1.2(5)
C19 P1 C13 C14 -0.9(3)
C10 P1 C13 C14 -106.1(3)
C19 P1 C13 C18 -173.8(3)
C10 P1 C13 C18 81.0(3)
C18 C13 C14 C15 -0.3(5)
P1 C13 C14 C15 -173.0(3)
C13 C14 C15 C16 0.2(6)
C14 C15 C16 C17 0.0(6)
C15 C16 C17 C18 -0.2(6)
C14 C13 C18 C17 0.1(5)
P1 C13 C18 C17 173.5(3)
C16 C17 C18 C13 0.1(6)
C10 P1 C19 C20 32.4(4)
C13 P1 C19 C20 -72.7(4)
C10 P1 C19 C24 -144.9(3)
C13 P1 C19 C24 110.0(3)
C24 C19 C20 C21 -0.8(6)
P1 C19 C20 C21 -178.1(3)
C19 C20 C21 C22 0.5(7)
C20 C21 C22 C23 -0.3(7)
C21 C22 C23 C24 0.5(8)
C22 C23 C24 C19 -0.9(7)
C20 C19 C24 C23 1.1(6)
P1 C19 C24 C23 178.6(4)
C1 N3 C25 O2 9.0(5)
C1 N3 C25 C26 -170.3(3)
O2 C25 C26 C27 -90.1(4)
N3 C25 C26 C27 89.3(4)
C25 C26 C27 C28 55.7(4)
C25 C26 C27 C29 174.8(3)
C25 C26 C27 C30 -67.0(4)
C34 O3 C31 C32 31.2(5)
O3 C31 C32 C33 -14.8(7)
C31 C32 C33 C34 -6.1(6)
C31 O3 C34 C33 -35.2(4)
C32 C33 C34 O3 25.0(5)
